data_2236334
loop_
_publ_author_name
'Golenya, Irina A.'
'Izotova, Yulia A.'
'Usenko, Natalia I.'
'Kalibabchuk, Valentina A.'
'Kotova, Natalia V.'

_publ_section_title
;
 Poly[\m-aqua-diaquabis[\m-2-cyano-2-(oxidoimino)acetato]copper(II)dipotassium]
;
_journal_coeditor_code HP2047
_journal_issue 10
_journal_name_full 'Acta Crystallographica Section E'
_journal_page_first m1303
_journal_page_last m1304
_journal_paper_doi 10.1107/S1600536812036641
_journal_volume 68
_journal_year 2012
_chemical_formula_iupac '[Cu K2 (C3 N2 O3)2 (H2 O)3]'
_chemical_formula_moiety 'C6 H6 Cu K2 N4 O9'
_chemical_formula_sum 'C6 H6 Cu K2 N4 O9'
_chemical_formula_weight 419.89
_chemical_name_systematic
;
Poly[\m-aqua-diaquabis[\m-2-cyano-2-(oxidoimino)acetato]copper(II)dipotassium]
;
_space_group_IT_number 14
_symmetry_cell_setting monoclinic
_symmetry_space_group_name_Hall '-P 2ybc'
_symmetry_space_group_name_H-M 'P 1 21/c 1'
_atom_sites_solution_hydrogens geom
_atom_sites_solution_primary direct
_atom_sites_solution_secondary difmap
_audit_creation_method SHELXL-97
_cell_angle_alpha 90.00
_cell_angle_beta 108.26(3)
_cell_angle_gamma 90.00
_cell_formula_units_Z 4
_cell_length_a 8.767(2)
_cell_length_b 12.426(3)
_cell_length_c 13.159(5)
_cell_measurement_reflns_used 3744
_cell_measurement_temperature 100(2)
_cell_measurement_theta_max 27.48
_cell_measurement_theta_min 1.00
_cell_volume 1361.3(7)
_computing_cell_refinement 'DENZO/SCALEPACK (Otwinowski & Minor, 1997)'
_computing_data_collection 'COLLECT (Nonius, 2000)'
_computing_data_reduction 'DENZO/SCALEPACK (Otwinowski & Minor, 1997)'
_computing_molecular_graphics 'DIAMOND (Brandenburg, 2009)'
_computing_publication_material 'SHELXL97 (Sheldrick, 2008)'
_computing_structure_refinement 'SHELXL97 (Sheldrick, 2008)'
_computing_structure_solution 'SIR2004 (Burla <i>et al.</i>, 2005)'
_diffrn_ambient_temperature 100(2)
_diffrn_measured_fraction_theta_full 0.997
_diffrn_measured_fraction_theta_max 0.937
_diffrn_measurement_device_type 'Nonius KappaCCD area-detector'
_diffrn_measurement_method '\w scans'
_diffrn_radiation_monochromator graphite
_diffrn_radiation_source 'fine-focus sealed tube'
_diffrn_radiation_type MoK\a
_diffrn_radiation_wavelength 0.71073
_diffrn_reflns_av_R_equivalents 0.0425
_diffrn_reflns_av_sigmaI/netI 0.0303
_diffrn_reflns_limit_h_max 11
_diffrn_reflns_limit_h_min -11
_diffrn_reflns_limit_k_max 15
_diffrn_reflns_limit_k_min -15
_diffrn_reflns_limit_l_max 17
_diffrn_reflns_limit_l_min -14
_diffrn_reflns_number 9166
_diffrn_reflns_theta_full 25.00
_diffrn_reflns_theta_max 28.35
_diffrn_reflns_theta_min 3.65
_diffrn_standards_decay_% 0
_exptl_absorpt_coefficient_mu 2.269
_exptl_absorpt_correction_T_max 0.859
_exptl_absorpt_correction_T_min 0.657
_exptl_absorpt_correction_type multi-scan
_exptl_absorpt_process_details '(DENZO/SCALEPACK; Otwinowski & Minor, 1997)'
_exptl_crystal_colour brown
_exptl_crystal_density_diffrn 2.049
_exptl_crystal_density_method 'not measured'
_exptl_crystal_description block
_exptl_crystal_F_000 836
_exptl_crystal_size_max 0.24
_exptl_crystal_size_mid 0.16
_exptl_crystal_size_min 0.07
_refine_diff_density_max 0.556
_refine_diff_density_min -0.560
_refine_ls_extinction_method none
_refine_ls_goodness_of_fit_ref 1.086
_refine_ls_hydrogen_treatment constr
_refine_ls_matrix_type full
_refine_ls_number_parameters 205
_refine_ls_number_reflns 3189
_refine_ls_number_restraints 4
_refine_ls_restrained_S_all 1.101
_refine_ls_R_factor_all 0.0261
_refine_ls_R_factor_gt 0.0241
_refine_ls_shift/su_max 0.001
_refine_ls_shift/su_mean 0.000
_refine_ls_structure_factor_coef Fsqd
_refine_ls_weighting_details 'calc w=1/[\s^2^(Fo^2^)+(0.0280P)^2^+0.9392P] where P=(Fo^2^+2Fc^2^)/3'
_refine_ls_weighting_scheme calc
_refine_ls_wR_factor_gt 0.0614
_refine_ls_wR_factor_ref 0.0624
_reflns_number_gt 3006
_reflns_number_total 3189
_reflns_threshold_expression I>2sigma(I)
_cod_data_source_file hp2047.cif
_cod_data_source_block I
_cod_original_sg_symbol_H-M 'P 21/c'
_cod_database_code 2236334
_cod_database_fobs_code 2236334

loop_
_symmetry_equiv_pos_as_xyz
'x, y, z'
'-x, y+1/2, -z+1/2'
'-x, -y, -z'
'x, -y-1/2, z-1/2'

loop_
_atom_site_type_symbol
_atom_site_label
_atom_site_fract_x
_atom_site_fract_y
_atom_site_fract_z
_atom_site_U_iso_or_equiv
_atom_site_adp_type
_atom_site_calc_flag
_atom_site_refinement_flags
_atom_site_occupancy
_atom_site_symmetry_multiplicity
Cu Cu1 0.53009(2) 0.529307(15) 0.136932(15) 0.00981(7) Uani d . 1 1
K K1 0.10262(4) 0.38634(3) -0.06404(3) 0.01425(9) Uani d . 1 1
K K2 0.86027(5) 0.61378(3) 0.38164(3) 0.01645(9) Uani d . 1 1
O O1 0.86577(14) 0.45133(10) 0.22512(10) 0.0138(2) Uani d . 1 1
O O1A 0.20044(14) 0.60207(10) 0.03346(10) 0.0151(2) Uani d . 1 1
O O2 0.41091(14) 0.39928(10) 0.08061(10) 0.0139(2) Uani d . 1 1
O O2A 0.65548(14) 0.66325(10) 0.16771(9) 0.0117(2) Uani d . 1 1
O O3 0.43256(15) 0.22059(10) 0.09720(10) 0.0160(3) Uani d . 1 1
O O3A 0.61938(14) 0.84124(10) 0.16679(10) 0.0140(2) Uani d . 1 1
O O1W 0.52488(16) 0.52800(10) 0.30436(10) 0.0160(3) Uani d D 1 1
H H11W 0.4781(7) 0.4699(8) 0.3201(2) 0.024 Uiso d RD 1 1
H H21W 0.5029(3) 0.5835(8) 0.3278(3) 0.024 Uiso d RD 1 1
O O2W 0.10231(16) 0.33982(12) 0.13939(11) 0.0205(3) Uani d D 1 1
H H12W 0.0333(11) 0.3648(4) 0.1612(4) 0.031 Uiso d RD 1 1
H H22W 0.1900(14) 0.3541(3) 0.1987(10) 0.031 Uiso d R 1 1
O O3W 0.89136(15) 0.65821(11) 0.59001(11) 0.0194(3) Uani d D 1 1
H H13W 0.8132(13) 0.6471(2) 0.6103(4) 0.029 Uiso d RD 1 1
H H23W 0.9754(14) 0.6349(4) 0.6428(9) 0.029 Uiso d R 1 1
N N1 0.71631(17) 0.42739(12) 0.18069(11) 0.0111(3) Uani d . 1 1
N N1A 0.34617(17) 0.62774(12) 0.07855(11) 0.0113(3) Uani d . 1 1
N N2 0.86325(19) 0.16875(13) 0.23004(13) 0.0203(3) Uani d . 1 1
N N2A 0.19141(19) 0.88673(13) 0.03683(13) 0.0186(3) Uani d . 1 1
C C1 0.7741(2) 0.23825(14) 0.20181(13) 0.0125(3) Uani d . 1 1
C C1A 0.2811(2) 0.81670(14) 0.06281(13) 0.0128(3) Uani d . 1 1
C C2 0.66627(19) 0.32726(14) 0.16742(13) 0.0111(3) Uani d . 1 1
C C2A 0.3926(2) 0.72992(14) 0.09515(13) 0.0114(3) Uani d . 1 1
C C3 0.4904(2) 0.31178(13) 0.11168(13) 0.0114(3) Uani d . 1 1
C C3A 0.5671(2) 0.74813(14) 0.14657(13) 0.0109(3) Uani d . 1 1

loop_
_atom_site_aniso_label
_atom_site_aniso_U_11
_atom_site_aniso_U_22
_atom_site_aniso_U_33
_atom_site_aniso_U_12
_atom_site_aniso_U_13
_atom_site_aniso_U_23
Cu1 0.00914(11) 0.00802(11) 0.01111(11) 0.00006(7) 0.00152(8) -0.00062(7)
K1 0.01241(17) 0.01672(18) 0.01307(17) -0.00156(13) 0.00320(13) -0.00110(13)
K2 0.01638(18) 0.01814(19) 0.01222(17) 0.00000(14) 0.00070(14) -0.00195(13)
O1 0.0092(5) 0.0152(6) 0.0157(6) -0.0015(4) 0.0020(5) -0.0016(5)
O1A 0.0103(6) 0.0166(6) 0.0168(6) -0.0026(5) 0.0019(5) -0.0013(5)
O2 0.0106(5) 0.0111(6) 0.0173(6) 0.0003(4) 0.0006(5) -0.0008(4)
O2A 0.0103(5) 0.0101(5) 0.0142(6) 0.0007(4) 0.0029(4) 0.0002(4)
O3 0.0155(6) 0.0104(6) 0.0197(6) -0.0020(5) 0.0021(5) -0.0001(5)
O3A 0.0138(6) 0.0112(6) 0.0165(6) -0.0003(5) 0.0037(5) -0.0016(5)
O1W 0.0230(7) 0.0095(6) 0.0175(6) -0.0016(5) 0.0093(5) -0.0011(4)
O2W 0.0131(6) 0.0311(7) 0.0163(6) 0.0019(5) 0.0033(5) -0.0007(5)
O3W 0.0145(6) 0.0269(7) 0.0169(6) 0.0023(5) 0.0049(5) 0.0017(5)
N1 0.0110(6) 0.0134(7) 0.0088(6) 0.0010(5) 0.0030(5) -0.0006(5)
N1A 0.0103(6) 0.0138(7) 0.0098(6) -0.0007(5) 0.0034(5) -0.0002(5)
N2 0.0195(8) 0.0178(8) 0.0200(8) 0.0028(6) 0.0010(6) 0.0000(6)
N2A 0.0147(7) 0.0180(8) 0.0212(8) 0.0026(6) 0.0029(6) 0.0006(6)
C1 0.0118(7) 0.0140(8) 0.0103(7) -0.0018(6) 0.0015(6) -0.0009(6)
C1A 0.0120(7) 0.0149(8) 0.0110(7) -0.0017(6) 0.0028(6) -0.0017(6)
C2 0.0115(7) 0.0123(7) 0.0093(7) 0.0009(6) 0.0030(6) 0.0000(6)
C2A 0.0117(8) 0.0131(8) 0.0094(7) 0.0021(6) 0.0036(6) 0.0000(6)
C3 0.0111(7) 0.0140(8) 0.0085(7) -0.0004(6) 0.0023(6) 0.0006(6)
C3A 0.0112(7) 0.0139(8) 0.0080(7) 0.0014(6) 0.0038(6) 0.0008(6)

loop_
_atom_type_symbol
_atom_type_description
_atom_type_scat_dispersion_real
_atom_type_scat_dispersion_imag
_atom_type_scat_source
C C 0.0033 0.0016 'International Tables Vol C Tables 4.2.6.8 and 6.1.1.4'
H H 0.0000 0.0000 'International Tables Vol C Tables 4.2.6.8 and 6.1.1.4'
N N 0.0061 0.0033 'International Tables Vol C Tables 4.2.6.8 and 6.1.1.4'
O O 0.0106 0.0060 'International Tables Vol C Tables 4.2.6.8 and 6.1.1.4'
K K 0.2009 0.2494 'International Tables Vol C Tables 4.2.6.8 and 6.1.1.4'
Cu Cu 0.3201 1.2651 'International Tables Vol C Tables 4.2.6.8 and 6.1.1.4'

loop_
_geom_angle_atom_site_label_1
_geom_angle_atom_site_label_2
_geom_angle_atom_site_label_3
_geom_angle_site_symmetry_1
_geom_angle_site_symmetry_3
_geom_angle
O2 Cu1 O2A . . 169.44(5)
O2 Cu1 N1A . . 95.20(6)
O2A Cu1 N1A . . 83.78(6)
O2 Cu1 N1 . . 82.89(6)
O2A Cu1 N1 . . 97.08(6)
N1A Cu1 N1 . . 174.16(6)
O2 Cu1 O1W . . 101.37(6)
O2A Cu1 O1W . . 89.19(6)
N1A Cu1 O1W . . 97.03(6)
N1 Cu1 O1W . . 88.76(6)
O2 Cu1 K2 . . 137.80(4)
O2A Cu1 K2 . . 49.71(4)
N1A Cu1 K2 . . 118.52(5)
N1 Cu1 K2 . . 65.73(5)
O1W Cu1 K2 . . 53.03(4)
O2 Cu1 K1 . 3_665 122.19(4)
O2A Cu1 K1 . 3_665 49.64(4)
N1A Cu1 K1 . 3_665 112.66(5)
N1 Cu1 K1 . 3_665 64.30(5)
O1W Cu1 K1 . 3_665 122.53(4)
K2 Cu1 K1 . 3_665 69.53(3)
O2W K1 O2 . . 69.00(5)
O2W K1 O1A . 3_565 65.22(5)
O2 K1 O1A . 3_565 131.17(4)
O2W K1 O3W . 2_645 85.02(5)
O2 K1 O3W . 2_645 95.09(5)
O1A K1 O3W 3_565 2_645 96.98(5)
O2W K1 O2A . 3_665 129.37(5)
O2 K1 O2A . 3_665 68.90(4)
O1A K1 O2A 3_565 3_665 158.93(4)
O3W K1 O2A 2_645 3_665 72.05(4)
O2W K1 N2 . 4_465 129.21(5)
O2 K1 N2 . 4_465 154.70(5)
O1A K1 N2 3_565 4_465 73.17(5)
O3W K1 N2 2_645 4_465 72.16(5)
O2A K1 N2 3_665 4_465 86.19(5)
O2W K1 O1A . . 81.80(5)
O2 K1 O1A . . 64.30(5)
O1A K1 O1A 3_565 . 92.85(4)
O3W K1 O1A 2_645 . 158.48(4)
O2A K1 O1A 3_665 . 103.74(4)
N2 K1 O1A 4_465 . 129.20(5)
O2W K1 O1 . 3_665 149.39(4)
O2 K1 O1 . 3_665 99.18(5)
O1A K1 O1 3_565 3_665 111.53(5)
O3W K1 O1 2_645 3_665 124.96(4)
O2A K1 O1 3_665 3_665 64.61(4)
N2 K1 O1 4_465 3_665 72.71(5)
O1A K1 O1 . 3_665 67.77(4)
O2W K1 Cu1 . 3_665 124.58(4)
O2 K1 Cu1 . 3_665 55.64(4)
O1A K1 Cu1 3_565 3_665 159.87(3)
O3W K1 Cu1 2_645 3_665 101.26(4)
O2A K1 Cu1 3_665 3_665 30.81(3)
N2 K1 Cu1 4_465 3_665 104.42(4)
O1A K1 Cu1 . 3_665 72.96(4)
O1 K1 Cu1 3_665 3_665 50.26(3)
N1 K1 Cu1 3_665 3_665 31.75(3)
O2W K1 K1 . 3_565 66.33(4)
O2 K1 K1 . 3_565 98.05(4)
O1A K1 K1 3_565 3_565 48.16(3)
O3W K1 K1 2_645 3_565 141.22(3)
O2A K1 K1 3_665 3_565 146.54(3)
N2 K1 K1 4_465 3_565 105.52(5)
O1A K1 K1 . 3_565 44.69(3)
O1 K1 K1 3_665 3_565 88.64(4)
N1 K1 K1 3_665 3_565 92.55(3)
Cu1 K1 K1 3_665 3_565 116.27(3)
O2W K1 K2 . 2_645 43.83(4)
O2 K1 K2 . 2_645 76.44(4)
O1A K1 K2 3_565 2_645 82.18(4)
O3W K1 K2 2_645 2_645 41.44(3)
O2A K1 K2 3_665 2_645 99.36(4)
N2 K1 K2 4_465 2_645 104.45(5)
O1A K1 K2 . 2_645 122.09(4)
O1 K1 K2 3_665 2_645 163.67(3)
N1 K1 K2 3_665 2_645 148.83(3)
Cu1 K1 K2 3_665 2_645 117.31(3)
K1 K1 K2 3_565 2_645 107.48(3)
O3W K2 O2W . 2_655 85.40(5)
O3W K2 O2A . . 140.56(4)
O2W K2 O2A 2_655 . 75.60(5)
O3W K2 O1 . . 146.95(4)
O2W K2 O1 2_655 . 126.14(4)
O2A K2 O1 . . 66.37(5)
O3W K2 O3 . 2_655 68.49(5)
O2W K2 O3 2_655 2_655 72.48(4)
O2A K2 O3 . 2_655 72.90(5)
O1 K2 O3 . 2_655 125.73(4)
O3W K2 N2A . 4_676 62.76(5)
O2W K2 N2A 2_655 4_676 87.22(5)
O2A K2 N2A . 4_676 147.35(5)
O1 K2 N2A . 4_676 104.84(5)
O3 K2 N2A 2_655 4_676 128.30(5)
O3W K2 O1W . . 101.07(5)
O2W K2 O1W 2_655 . 116.68(5)
O2A K2 O1W . . 60.02(4)
O1 K2 O1W . . 75.13(5)
O3 K2 O1W 2_655 . 53.59(4)
N2A K2 O1W 4_676 . 151.06(4)
O3W K2 N2A . 2_645 79.38(5)
O2W K2 N2A 2_655 2_645 164.43(4)
O2A K2 N2A . 2_645 114.63(5)
O1 K2 N2A . 2_645 69.43(5)
O3 K2 N2A 2_655 2_645 98.59(5)
N2A K2 N2A 4_676 2_645 88.71(6)
O1W K2 N2A . 2_645 63.82(5)
O3W K2 N2 . 2_755 123.65(5)
O2W K2 N2 2_655 2_755 68.12(5)
O2A K2 N2 . 2_755 80.79(5)
O1 K2 N2 . 2_755 69.31(5)
O3 K2 N2 2_655 2_755 136.83(4)
N2A K2 N2 4_676 2_755 66.99(5)
O1W K2 N2 . 2_755 135.12(4)
N2A K2 N2 2_645 2_755 123.61(5)
O3W K2 Cu1 . . 136.80(4)
O2W K2 Cu1 2_655 . 105.92(4)
O2A K2 Cu1 . . 31.24(3)
O1 K2 Cu1 . . 51.18(3)
O3 K2 Cu1 2_655 . 75.44(4)
N2A K2 Cu1 4_676 . 156.01(4)
O1W K2 Cu1 . . 36.34(3)
N2A K2 Cu1 2_645 . 83.40(5)
N2 K2 Cu1 2_755 . 98.86(4)
N1 K2 Cu1 . . 32.02(3)
O3W K2 K1 . 2_655 43.95(4)
O2W K2 K1 2_655 2_655 41.71(3)
O2A K2 K1 . 2_655 107.77(4)
O1 K2 K1 . 2_655 167.26(3)
O3 K2 K1 2_655 2_655 59.37(4)
N2A K2 K1 4_676 2_655 73.70(5)
O1W K2 K1 . 2_655 112.48(4)
N2A K2 K1 2_645 2_655 122.80(4)
N2 K2 K1 2_755 2_655 98.98(4)
N1 K2 K1 . 2_655 161.23(3)
Cu1 K2 K1 . 2_655 129.25(3)
O3W K2 H21W . . 91.8
O2W K2 H21W 2_655 . 104.1
O2A K2 H21W . . 61.0
O1 K2 H21W . . 89.6
O3 K2 H21W 2_655 . 38.2
N2A K2 H21W 4_676 . 151.5
O1W K2 H21W . . 15.4
N2A K2 H21W 2_645 . 73.4
N2 K2 H21W 2_755 . 141.4
N1 K2 H21W . . 68.4
Cu1 K2 H21W . . 45.2
K1 K2 H21W 2_655 . 97.3
N1 O1 K2 . . 104.00(9)
N1 O1 K1 . 3_665 98.06(9)
K2 O1 K1 . 3_665 93.42(5)
N1A O1A K1 . 3_565 141.06(10)
N1A O1A K1 . . 122.63(10)
K1 O1A K1 3_565 . 87.15(4)
C3 O2 Cu1 . . 114.14(11)
C3 O2 K1 . . 118.81(10)
Cu1 O2 K1 . . 126.95(6)
C3A O2A Cu1 . . 112.93(11)
C3A O2A K2 . . 122.22(10)
Cu1 O2A K2 . . 99.04(6)
C3A O2A K1 . 3_665 123.20(10)
Cu1 O2A K1 . 3_665 99.55(5)
K2 O2A K1 . 3_665 95.14(5)
C3 O3 K2 . 2_645 136.08(11)
Cu1 O1W K2 . . 90.63(5)
Cu1 O1W H11W . . 113.2
K2 O1W H11W . . 133.5
Cu1 O1W H21W . . 117.2
K2 O1W H21W . . 83.8
H11W O1W H21W . . 115.1
K1 O2W K2 . 2_645 94.45(5)
K1 O2W H12W . . 119.7
K2 O2W H12W 2_645 . 122.3
K1 O2W H22W . . 122.0
K2 O2W H22W 2_645 . 100.4
H12W O2W H22W . . 98.2
K2 O3W K1 . 2_655 94.61(5)
K2 O3W H13W . . 117.5
K1 O3W H13W 2_655 . 104.7
K2 O3W H23W . . 121.2
K1 O3W H23W 2_655 . 112.0
H13W O3W H23W . . 105.3
O1 N1 C2 . . 121.88(14)
O1 N1 Cu1 . . 127.20(11)
C2 N1 Cu1 . . 110.65(11)
O1 N1 K1 . 3_665 60.05(8)
C2 N1 K1 . 3_665 139.68(11)
Cu1 N1 K1 . 3_665 83.94(5)
O1 N1 K2 . . 54.66(8)
C2 N1 K2 . . 140.04(11)
Cu1 N1 K2 . . 82.25(5)
K1 N1 K2 3_665 . 77.30(4)
O1A N1A C2A . . 121.87(15)
O1A N1A Cu1 . . 127.23(12)
C2A N1A Cu1 . . 110.87(11)
C1 N2 K1 . 4_666 133.74(14)
C1 N2 K2 . 2_745 122.50(13)
K1 N2 K2 4_666 2_745 87.14(5)
C1A N2A K2 . 4_475 129.07(13)
C1A N2A K2 . 2_655 138.19(13)
K2 N2A K2 4_475 2_655 91.29(6)
N2 C1 C2 . . 178.38(19)
N2A C1A C2A . . 179.9(3)
N1 C2 C1 . . 121.99(15)
N1 C2 C3 . . 115.90(15)
C1 C2 C3 . . 122.10(15)
N1A C2A C1A . . 121.76(15)
N1A C2A C3A . . 116.05(15)
C1A C2A C3A . . 122.17(15)
O3 C3 O2 . . 124.94(15)
O3 C3 C2 . . 120.30(15)
O2 C3 C2 . . 114.75(15)
O3A C3A O2A . . 124.08(15)
O3A C3A C2A . . 119.89(15)
O2A C3A C2A . . 116.03(15)

loop_
_geom_bond_atom_site_label_1
_geom_bond_atom_site_label_2
_geom_bond_site_symmetry_2
_geom_bond_distance
Cu1 O2 . 1.9407(14)
Cu1 O2A . 1.9656(14)
Cu1 N1A . 1.9774(16)
Cu1 N1 . 2.0029(16)
Cu1 O1W . 2.2181(15)
K1 O2W . 2.7395(17)
K1 O2 . 2.7803(16)
K1 O1A 3_565 2.8128(14)
K1 O3W 2_645 2.8578(16)
K1 O2A 3_665 2.9244(15)
K1 N2 4_465 2.941(2)
K1 O1A . 2.9795(16)
K1 O1 3_665 3.0011(16)
K2 O3W . 2.7255(17)
K2 O2W 2_655 2.8513(17)
K2 O2A . 2.8911(18)
K2 O1 . 2.8951(16)
K2 O3 2_655 2.9795(16)
K2 N2A 4_676 2.981(2)
K2 O1W . 2.9904(17)
K2 N2A 2_645 3.1018(19)
K2 N2 2_755 3.2763(19)
K2 N1 . 3.444(2)
O1 N1 . 1.2911(19)
O1 K1 3_665 3.0011(16)
O1A N1A . 1.2692(19)
O1A K1 3_565 2.8128(14)
O2 C3 . 1.287(2)
O2A C3A . 1.287(2)
O2A K1 3_665 2.9244(15)
O3 C3 . 1.231(2)
O3 K2 2_645 2.9795(16)
O3A C3A . 1.242(2)
O1W H11W . 0.8863
O1W H21W . 0.8027
O2W K2 2_645 2.8513(17)
O2W H12W . 0.8088
O2W H22W . 0.9250
O3W K1 2_655 2.8578(16)
O3W H13W . 0.8215
O3W H23W . 0.8882
N1 C2 . 1.313(2)
N1 K1 3_665 3.4294(18)
N1A C2A . 1.330(2)
N2 C1 . 1.146(2)
N2 K1 4_666 2.941(2)
N2 K2 2_745 3.2763(19)
N2A C1A . 1.151(2)
N2A K2 4_475 2.981(2)
N2A K2 2_655 3.1018(18)
C1 C2 . 1.433(2)
C1A C2A . 1.428(2)
C2 C3 . 1.498(2)
C2A C3A . 1.483(2)

loop_
_geom_hbond_atom_site_label_D
_geom_hbond_atom_site_label_H
_geom_hbond_atom_site_label_A
_geom_hbond_site_symmetry_A
_geom_hbond_distance_DH
_geom_hbond_distance_HA
_geom_hbond_distance_DA
_geom_hbond_angle_DHA
O1W H11W O3A 2_645 0.89 1.85 2.7257(19) 171.4
O1W H21W O3 2_655 0.80 1.96 2.6910(19) 150.8
O2W H12W O1 1_455 0.81 2.19 2.993(2) 172.6
O2W H22W O3A 2_645 0.92 2.02 2.926(2) 164.3

loop_
_geom_torsion_atom_site_label_1
_geom_torsion_atom_site_label_2
_geom_torsion_atom_site_label_3
_geom_torsion_atom_site_label_4
_geom_torsion
O2 Cu1 O2A C3A 90.4(3)
N1A Cu1 O2A C3A 5.42(11)
N1 Cu1 O2A C3A 179.61(11)
O1W Cu1 O2A C3A -91.74(11)
O2 Cu1 N1 O1 175.68(13)
O2A Cu1 N1 O1 6.32(14)
O1W Cu1 N1 O1 -82.70(13)
O2 Cu1 N1 C2 -10.22(11)
O2A Cu1 N1 C2 -179.58(11)
O1W Cu1 N1 C2 91.39(12)
O2 Cu1 N1A O1A 7.99(14)
O2A Cu1 N1A O1A 177.43(14)
O1W Cu1 N1A O1A -94.17(14)
O2 Cu1 N1A C2A -173.99(11)
O2A Cu1 N1A C2A -4.55(11)
O1W Cu1 N1A C2A 83.86(12)
O1 N1 C2 C1 0.3(2)
Cu1 N1 C2 C1 -174.16(12)
O1 N1 C2 C3 -178.21(13)
Cu1 N1 C2 C3 7.32(17)
O1A N1A C2A C1A -0.2(2)
Cu1 N1A C2A C1A -178.39(12)
O1A N1A C2A C3A -178.72(14)
Cu1 O2 C3 O3 170.18(14)
Cu1 O2 C3 C2 -10.95(18)
N1 C2 C3 O3 -178.94(15)
C1 C2 C3 O3 2.5(2)
N1 C2 C3 O2 2.1(2)
C1 C2 C3 O2 -176.39(15)
Cu1 O2A C3A O3A 174.67(13)
Cu1 O2A C3A C2A -5.14(17)
N1A C2A C3A O3A -178.48(14)
C1A C2A C3A O3A 3.0(2)
N1A C2A C3A O2A 1.3(2)
C1A C2A C3A O2A -177.14(14)
